data_4027044
loop_
_publ_author_name
'Nataliya F. Lazareva'
'Bagrat A. Shainyan'
'Uwe Schilde'
'Nina N. Chipanina'
'Larisa P. Oznobikhina'
'Alexander I. Albanov'
'Erich Kleinpeter'

_publ_contact_author_address
;
 University of Potsdam
 Institute of Chemistry
 Karl-Liebknecht-Str. 24-25
 D-14476 Potsdam
 Germany
;
_publ_contact_author_email us@chem.uni-potsdam.de
_publ_contact_author_fax +49-331-977-5153
_publ_contact_author_name 'Schilde, Uwe'
_publ_contact_author_phone +49-331-977-5188
_publ_section_title
;
 Synthesis, Molecular Structure, Conformational Analysis, and Chemical
 Properties of Silicon-Containing Derivatives of Quinolizidine
;
_journal_name_full 'Journal of Organic Chemistry'
_journal_page_first 2382
_journal_page_last 2388
_journal_paper_doi 10.1021/jo202658n
_journal_volume 77
_journal_year 2012
_chemical_formula_moiety 'C10 H23 N O3 Si2'
_chemical_formula_sum 'C10 H23 N O3 Si2'
_chemical_formula_weight 261.47
_chemical_melting_point 442(1)
_chemical_name_systematic
; 
 (3,3,7,7-tetramethylhexahydro-1H-[1,4,2]oxazasilino
 [4,5-d][1,4,2]oxazasilin-9a-yl)methanol
;
_space_group_IT_number 14
_symmetry_cell_setting monoclinic
_symmetry_space_group_name_Hall '-P 2ybc'
_symmetry_space_group_name_H-M 'P 1 21/c 1'
_atom_sites_solution_hydrogens difmap
_atom_sites_solution_primary direct
_atom_sites_solution_secondary difmap
_audit_creation_method SHELXL-97
_cell_angle_alpha 90.00
_cell_angle_beta 105.601(6)
_cell_angle_gamma 90.00
_cell_formula_units_Z 4
_cell_length_a 6.0574(5)
_cell_length_b 11.2877(12)
_cell_length_c 21.5246(16)
_cell_measurement_reflns_used 6028
_cell_measurement_temperature 210(2)
_cell_measurement_theta_max 24.99
_cell_measurement_theta_min 1.81
_cell_volume 1417.5(2)
_computing_cell_refinement 'X-AREA (Stoe, 2004)'
_computing_data_collection 'X-AREA (Stoe, 2004)'
_computing_data_reduction 'X-RED (Stoe, 2004)'
_computing_molecular_graphics
;
  DIAMOND (Brandenburg, 2005)
;
_computing_structure_refinement 'SHELXL-97 (Sheldrick, 1997)'
_computing_structure_solution 'SHELXS-97 (Sheldrick, 1990)'
_diffrn_ambient_temperature 210(2)
_diffrn_detector 'image plate (34 cm diameter)'
_diffrn_detector_area_resol_mean 6.67
_diffrn_detector_type STOE
_diffrn_measured_fraction_theta_full 0.973
_diffrn_measured_fraction_theta_max 0.973
_diffrn_measurement_details
;
 180 frames, exposure time per frame = 8 min
;
_diffrn_measurement_device '2-circle goniometer'
_diffrn_measurement_device_type 'STOE IPDS 2'
_diffrn_measurement_method '\w scan, 1.0 \%'
_diffrn_radiation_monochromator 'plane graphite'
_diffrn_radiation_source 'fine-focus sealed tube'
_diffrn_radiation_type MoK\a
_diffrn_radiation_wavelength 0.71073
_diffrn_reflns_av_R_equivalents 0.1145
_diffrn_reflns_av_sigmaI/netI 0.0775
_diffrn_reflns_limit_h_max 7
_diffrn_reflns_limit_h_min -7
_diffrn_reflns_limit_k_max 13
_diffrn_reflns_limit_k_min -13
_diffrn_reflns_limit_l_max 25
_diffrn_reflns_limit_l_min -23
_diffrn_reflns_number 8379
_diffrn_reflns_theta_full 24.76
_diffrn_reflns_theta_max 24.76
_diffrn_reflns_theta_min 1.96
_exptl_absorpt_coefficient_mu 0.245
_exptl_absorpt_correction_type none
_exptl_crystal_colour colourless
_exptl_crystal_density_diffrn 1.225
_exptl_crystal_description needle
_exptl_crystal_F_000 568
_exptl_crystal_size_max 0.4
_exptl_crystal_size_mid 0.06
_exptl_crystal_size_min 0.05
_refine_diff_density_max 0.295
_refine_diff_density_min -0.364
_refine_diff_density_rms 0.059
_refine_ls_extinction_coef 0.008(2)
_refine_ls_extinction_expression Fc^*^=kFc[1+0.001xFc^2^\l^3^/sin(2\q)]^-1/4^
_refine_ls_extinction_method SHELXL
_refine_ls_goodness_of_fit_ref 0.974
_refine_ls_hydrogen_treatment refall
_refine_ls_matrix_type full
_refine_ls_number_parameters 238
_refine_ls_number_reflns 2365
_refine_ls_number_restraints 0
_refine_ls_restrained_S_all 0.974
_refine_ls_R_factor_all 0.0706
_refine_ls_R_factor_gt 0.0441
_refine_ls_shift/su_max 0.000
_refine_ls_shift/su_mean 0.000
_refine_ls_structure_factor_coef Fsqd
_refine_ls_weighting_details 'calc w=1/[\s^2^(Fo^2^)+(0.0612P)^2^+0.0000P] where P=(Fo^2^+2Fc^2^)/3'
_refine_ls_weighting_scheme calc
_refine_ls_wR_factor_gt 0.1056
_refine_ls_wR_factor_ref 0.1208
_reflns_number_gt 1623
_reflns_number_total 2365
_reflns_threshold_expression >2sigma(I)
_cod_data_source_file jo202658n_si_002.cif
_cod_data_source_block irk-5
_cod_depositor_comments
;
The following automatic conversions were performed:

'_chemical_melting_point' value '441-443' was changed to '442.0(10)'
- the average value was taken and precision was estimated.

Automatic conversion script
Id: cif_fix_values 1891 2012-01-12 08:04:46Z andrius 
;
_cod_database_code 4027044

loop_
_symmetry_equiv_pos_as_xyz
'x, y, z'
'-x, y+1/2, -z+1/2'
'-x, -y, -z'
'x, -y-1/2, z-1/2'

loop_
_atom_site_label
_atom_site_type_symbol
_atom_site_fract_x
_atom_site_fract_y
_atom_site_fract_z
_atom_site_U_iso_or_equiv
_atom_site_adp_type
_atom_site_occupancy
_atom_site_symmetry_multiplicity
_atom_site_calc_flag
Si1 Si 0.30459(13) 0.07143(7) 0.36029(4) 0.0415(3) Uani 1 1 d
Si2 Si 0.03560(13) 0.12471(8) 0.08865(4) 0.0420(3) Uani 1 1 d
O1 O 0.4462(3) -0.03501(19) 0.33590(10) 0.0461(5) Uani 1 1 d
O2 O 0.2155(3) 0.01211(18) 0.09975(9) 0.0438(5) Uani 1 1 d
O3 O 0.7178(3) -0.01478(18) 0.22007(11) 0.0447(5) Uani 1 1 d
H3 H 0.843(6) 0.015(3) 0.2211(15) 0.047(9) Uiso 1 1 d
N1 N 0.1438(3) 0.10230(19) 0.22439(11) 0.0330(5) Uani 1 1 d
C1 C 0.3497(5) -0.0782(3) 0.27233(14) 0.0403(7) Uani 1 1 d
H1A H 0.451(5) -0.142(2) 0.2668(14) 0.035(7) Uiso 1 1 d
H1B H 0.194(5) -0.111(3) 0.2705(13) 0.037(7) Uiso 1 1 d
C2 C 0.3246(4) 0.0150(2) 0.21934(13) 0.0326(6) Uani 1 1 d
C3 C 0.2409(5) -0.0558(3) 0.15673(14) 0.0392(7) Uani 1 1 d
H3A H 0.089(5) -0.093(2) 0.1567(13) 0.033(7) Uiso 1 1 d
H3B H 0.354(5) -0.113(3) 0.1555(15) 0.047(8) Uiso 1 1 d
C4 C 0.0873(5) 0.1906(3) 0.17122(14) 0.0377(6) Uani 1 1 d
H4A H -0.050(5) 0.228(3) 0.1728(14) 0.042(8) Uiso 1 1 d
H4B H 0.206(5) 0.251(3) 0.1767(16) 0.053(9) Uiso 1 1 d
C5 C 0.1956(5) 0.1661(3) 0.28704(14) 0.0390(7) Uani 1 1 d
H5A H 0.049(5) 0.196(3) 0.2874(14) 0.045(8) Uiso 1 1 d
H5B H 0.309(5) 0.231(3) 0.2871(15) 0.051(9) Uiso 1 1 d
C6 C 0.5089(7) 0.1539(4) 0.42471(19) 0.0628(10) Uani 1 1 d
H6A H 0.638(7) 0.183(3) 0.4120(19) 0.074(11) Uiso 1 1 d
H6B H 0.440(8) 0.219(4) 0.444(2) 0.100(15) Uiso 1 1 d
H6C H 0.562(7) 0.101(4) 0.462(3) 0.103(16) Uiso 1 1 d
C7 C 0.0692(7) 0.0112(4) 0.3900(2) 0.0605(10) Uani 1 1 d
H7A H 0.005(7) 0.071(4) 0.410(2) 0.089(14) Uiso 1 1 d
H7B H 0.129(10) -0.038(5) 0.418(3) 0.13(2) Uiso 1 1 d
H7C H -0.056(9) -0.022(4) 0.353(3) 0.117(17) Uiso 1 1 d
C8 C 0.5557(5) 0.0737(3) 0.22312(16) 0.0371(6) Uani 1 1 d
H8A H 0.606(5) 0.118(3) 0.2619(15) 0.039(8) Uiso 1 1 d
H8B H 0.540(5) 0.130(3) 0.1879(15) 0.045(8) Uiso 1 1 d
C9 C 0.1170(8) 0.2278(4) 0.0323(2) 0.0655(11) Uani 1 1 d
H9A H 0.120(7) 0.194(3) -0.002(2) 0.071(12) Uiso 1 1 d
H9B H 0.005(7) 0.294(4) 0.0229(19) 0.077(12) Uiso 1 1 d
H9C H 0.269(10) 0.258(5) 0.047(3) 0.13(2) Uiso 1 1 d
C10 C -0.2632(6) 0.0754(5) 0.0580(2) 0.0630(11) Uani 1 1 d
H10A H -0.306(7) 0.016(3) 0.084(2) 0.081(13) Uiso 1 1 d
H10B H -0.371(7) 0.137(3) 0.055(2) 0.076(12) Uiso 1 1 d
H10C H -0.275(6) 0.055(3) 0.017(2) 0.072(12) Uiso 1 1 d

loop_
_atom_site_aniso_label
_atom_site_aniso_U_11
_atom_site_aniso_U_22
_atom_site_aniso_U_33
_atom_site_aniso_U_23
_atom_site_aniso_U_13
_atom_site_aniso_U_12
Si1 0.0344(4) 0.0532(5) 0.0375(5) 0.0001(4) 0.0105(3) -0.0016(4)
Si2 0.0334(4) 0.0572(6) 0.0372(5) 0.0011(4) 0.0125(3) 0.0056(4)
O1 0.0426(11) 0.0544(12) 0.0400(12) 0.0047(10) 0.0088(9) 0.0071(10)
O2 0.0421(11) 0.0544(13) 0.0375(11) -0.0029(9) 0.0153(9) 0.0053(9)
O3 0.0265(10) 0.0447(12) 0.0660(15) -0.0034(10) 0.0178(10) 0.0020(9)
N1 0.0268(11) 0.0359(12) 0.0379(13) -0.0012(10) 0.0114(9) 0.0026(9)
C1 0.0359(15) 0.0406(16) 0.0468(18) 0.0038(13) 0.0151(13) 0.0012(14)
C2 0.0255(12) 0.0352(14) 0.0388(15) -0.0024(11) 0.0114(11) 0.0003(11)
C3 0.0367(15) 0.0403(16) 0.0426(17) -0.0066(13) 0.0141(13) -0.0020(13)
C4 0.0299(14) 0.0405(16) 0.0426(16) 0.0025(13) 0.0096(12) 0.0037(13)
C5 0.0350(15) 0.0431(16) 0.0410(17) -0.0050(13) 0.0137(13) 0.0011(13)
C6 0.051(2) 0.087(3) 0.049(2) -0.010(2) 0.0105(17) -0.011(2)
C7 0.055(2) 0.077(3) 0.055(2) 0.006(2) 0.025(2) -0.005(2)
C8 0.0293(14) 0.0373(15) 0.0468(18) -0.0001(14) 0.0140(13) 0.0014(12)
C9 0.070(3) 0.079(3) 0.058(2) 0.016(2) 0.034(2) 0.020(2)
C10 0.0401(18) 0.100(3) 0.048(2) -0.011(2) 0.0108(16) 0.005(2)

loop_
_atom_type_symbol
_atom_type_description
_atom_type_scat_dispersion_real
_atom_type_scat_dispersion_imag
_atom_type_scat_source
C C 0.0033 0.0016 'International Tables Vol C Tables 4.2.6.8 and 6.1.1.4'
H H 0.0000 0.0000 'International Tables Vol C Tables 4.2.6.8 and 6.1.1.4'
O O 0.0106 0.0060 'International Tables Vol C Tables 4.2.6.8 and 6.1.1.4'
N N 0.0061 0.0033 'International Tables Vol C Tables 4.2.6.8 and 6.1.1.4'
Si Si 0.0817 0.0704 'International Tables Vol C Tables 4.2.6.8 and 6.1.1.4'

loop_
_geom_angle_atom_site_label_1
_geom_angle_atom_site_label_2
_geom_angle_atom_site_label_3
_geom_angle
O1 Si1 C7 111.13(18)
O1 Si1 C6 107.91(17)
C7 Si1 C6 110.6(2)
O1 Si1 C5 104.15(12)
C7 Si1 C5 111.86(18)
C6 Si1 C5 111.00(19)
O2 Si2 C10 111.54(18)
O2 Si2 C9 107.39(15)
C10 Si2 C9 111.5(2)
O2 Si2 C4 103.47(12)
C10 Si2 C4 110.99(15)
C9 Si2 C4 111.58(19)
C1 O1 Si1 116.34(18)
C3 O2 Si2 117.08(17)
C8 O3 H3 110(2)
C5 N1 C4 108.8(2)
C5 N1 C2 113.8(2)
C4 N1 C2 113.96(19)
O1 C1 C2 114.5(2)
O1 C1 H1A 105.2(17)
C2 C1 H1A 110.9(16)
O1 C1 H1B 107.6(16)
C2 C1 H1B 108.5(16)
H1A C1 H1B 110(2)
N1 C2 C1 109.0(2)
N1 C2 C8 112.8(2)
C1 C2 C8 110.6(2)
N1 C2 C3 109.4(2)
C1 C2 C3 103.9(2)
C8 C2 C3 110.7(2)
O2 C3 C2 114.3(2)
O2 C3 H3A 109.7(15)
C2 C3 H3A 107.7(15)
O2 C3 H3B 104.9(18)
C2 C3 H3B 108.1(19)
H3A C3 H3B 112(2)
N1 C4 Si2 114.17(19)
N1 C4 H4A 107.3(18)
Si2 C4 H4A 106.8(18)
N1 C4 H4B 111.5(19)
Si2 C4 H4B 108.8(19)
H4A C4 H4B 108(2)
N1 C5 Si1 115.4(2)
N1 C5 H5A 102.2(18)
Si1 C5 H5A 108.4(18)
N1 C5 H5B 109.5(18)
Si1 C5 H5B 109.3(18)
H5A C5 H5B 112(2)
Si1 C6 H6A 113(2)
Si1 C6 H6B 115(3)
H6A C6 H6B 110(4)
Si1 C6 H6C 108(3)
H6A C6 H6C 109(3)
H6B C6 H6C 101(4)
Si1 C7 H7A 110(3)
Si1 C7 H7B 106(4)
H7A C7 H7B 108(5)
Si1 C7 H7C 111(3)
H7A C7 H7C 108(4)
H7B C7 H7C 114(5)
O3 C8 C2 109.1(2)
O3 C8 H8A 110.5(17)
C2 C8 H8A 110.4(17)
O3 C8 H8B 110.2(17)
C2 C8 H8B 110.3(17)
H8A C8 H8B 106(2)
Si2 C9 H9A 112(3)
Si2 C9 H9B 108(2)
H9A C9 H9B 110(4)
Si2 C9 H9C 114(3)
H9A C9 H9C 102(4)
H9B C9 H9C 111(4)
Si2 C10 H10A 114(3)
Si2 C10 H10B 114(2)
H10A C10 H10B 106(3)
Si2 C10 H10C 104(2)
H10A C10 H10C 115(4)
H10B C10 H10C 104(3)

loop_
_geom_bond_atom_site_label_1
_geom_bond_atom_site_label_2
_geom_bond_distance
Si1 O1 1.642(2)
Si1 C7 1.842(4)
Si1 C6 1.843(4)
Si1 C5 1.872(3)
Si2 O2 1.649(2)
Si2 C10 1.838(4)
Si2 C9 1.842(4)
Si2 C4 1.874(3)
O1 C1 1.422(4)
O2 C3 1.419(3)
O3 C8 1.415(3)
O3 H3 0.83(3)
N1 C5 1.486(4)
N1 C4 1.486(4)
N1 C2 1.499(3)
C1 C2 1.529(4)
C1 H1A 0.97(3)
C1 H1B 1.00(3)
C2 C8 1.531(3)
C2 C3 1.531(4)
C3 H3A 1.01(3)
C3 H3B 0.95(3)
C4 H4A 0.95(3)
C4 H4B 0.97(3)
C5 H5A 0.95(3)
C5 H5B 1.01(3)
C6 H6A 0.95(4)
C6 H6B 0.99(5)
C6 H6C 0.98(5)
C7 H7A 0.94(5)
C7 H7B 0.82(6)
C7 H7C 1.01(6)
C8 H8A 0.95(3)
C8 H8B 0.97(3)
C9 H9A 0.83(4)
C9 H9B 0.99(4)
C9 H9C 0.95(6)
C10 H10A 0.95(4)
C10 H10B 0.94(4)
C10 H10C 0.90(4)

loop_
_geom_hbond_atom_site_label_D
_geom_hbond_atom_site_label_H
_geom_hbond_atom_site_label_A
_geom_hbond_distance_DH
_geom_hbond_distance_HA
_geom_hbond_distance_DA
_geom_hbond_angle_DHA
_geom_hbond_site_symmetry_A
O3 H3 N1 0.83(3) 2.05(3) 2.878(3) 176(3) 1_655
C3 H3B O3 0.95(3) 2.52(3) 2.881(4) 102(2) .

loop_
_geom_torsion_atom_site_label_1
_geom_torsion_atom_site_label_2
_geom_torsion_atom_site_label_3
_geom_torsion_atom_site_label_4
_geom_torsion
C7 Si1 O1 C1 82.5(2)
C6 Si1 O1 C1 -156.1(2)
C5 Si1 O1 C1 -38.1(2)
C10 Si2 O2 C3 -79.4(2)
C9 Si2 O2 C3 158.1(3)
C4 Si2 O2 C3 40.0(2)
Si1 O1 C1 C2 60.2(3)
C5 N1 C2 C1 60.2(3)
C4 N1 C2 C1 -174.2(2)
C5 N1 C2 C8 -63.1(3)
C4 N1 C2 C8 62.5(3)
C5 N1 C2 C3 173.2(2)
C4 N1 C2 C3 -61.2(3)
O1 C1 C2 N1 -68.8(3)
O1 C1 C2 C8 55.8(3)
O1 C1 C2 C3 174.7(2)
Si2 O2 C3 C2 -59.4(3)
N1 C2 C3 O2 66.7(3)
C1 C2 C3 O2 -177.0(2)
C8 C2 C3 O2 -58.2(3)
C5 N1 C4 Si2 176.31(18)
C2 N1 C4 Si2 48.1(3)
O2 Si2 C4 N1 -34.7(2)
C10 Si2 C4 N1 85.1(3)
C9 Si2 C4 N1 -149.8(2)
C4 N1 C5 Si1 -173.10(18)
C2 N1 C5 Si1 -44.8(3)
O1 Si1 C5 N1 31.3(2)
C7 Si1 C5 N1 -88.8(3)
C6 Si1 C5 N1 147.2(2)
N1 C2 C8 O3 178.1(2)
C1 C2 C8 O3 55.7(3)
C3 C2 C8 O3 -58.9(3)
